data_2235710
loop_
_publ_author_name
'Engelbrecht, Ilana'
'Visser, Hendrik G.'
'Roodt, Andreas'

_publ_section_title
;
 Bis[<i>N</i>,<i>N</i>-bis(diphenylphosphanyl)cyclopentanamine-\k^2^<i>P</i>,<i>P</i>']platinum(II)
 bis(trifluoromethanesulfonate)
;
_journal_coeditor_code ZB2023
_journal_issue 7
_journal_name_full 'Acta Crystallographica Section E'
_journal_page_first m916
_journal_page_last m917
_journal_paper_doi 10.1107/S1600536812026359
_journal_volume 68
_journal_year 2012
_chemical_formula_iupac '[Pt (C29 H29 N P2)2] (C F3 S O3)2'
_chemical_formula_moiety 'C58 H58 N2 P4 Pt 2+, 2(C F3 O3 S -) '
_chemical_formula_sum 'C60 H58 F6 N2 O6 P4 Pt S2'
_chemical_formula_weight 1400.18
_chemical_name_systematic
;
Bis[<i>N</i>,<i>N</i>-bis(diphenylphosphanyl)cyclopentanamine-
\k^2^<i>P</i>,<i>P</i>']platinum(II) bis(trifluoromethanesulfonate)
;
_space_group_IT_number 14
_symmetry_cell_setting monoclinic
_symmetry_space_group_name_Hall '-P 2ybc'
_symmetry_space_group_name_H-M 'P 1 21/c 1'
_atom_sites_solution_hydrogens geom
_atom_sites_solution_primary direct
_atom_sites_solution_secondary difmap
_audit_creation_method 'WinGX routine CIF_UPDATE'
_cell_angle_alpha 90.000
_cell_angle_beta 93.916(5)
_cell_angle_gamma 90.000
_cell_formula_units_Z 2
_cell_length_a 10.041(5)
_cell_length_b 13.662(4)
_cell_length_c 20.928(5)
_cell_measurement_reflns_used 9870
_cell_measurement_temperature 100(2)
_cell_measurement_theta_max 28.07
_cell_measurement_theta_min 2.75
_cell_volume 2864.2(18)
_computing_cell_refinement 'SAINT-Plus (Bruker, 2008)'
_computing_data_collection 'APEX2 (Bruker, 2011)'
_computing_data_reduction 'SAINT-Plus (Bruker, 2008)'
_computing_molecular_graphics 'DIAMOND (Brandenburg & Putz, 2005)'
_computing_publication_material 'WinGX (Farrugia, 1999)'
_computing_structure_refinement 'SHELXL97 (Sheldrick, 2008)'
_computing_structure_solution 'SHELXS97 (Sheldrick, 2008)'
_diffrn_ambient_temperature 100(2)
_diffrn_measured_fraction_theta_full 0.998
_diffrn_measured_fraction_theta_max 0.998
_diffrn_measurement_device_type 'Bruker APEXII CCD'
_diffrn_measurement_method '\f and \w scans'
_diffrn_radiation_monochromator graphite
_diffrn_radiation_type MoK\a
_diffrn_radiation_wavelength 0.71073
_diffrn_reflns_av_R_equivalents 0.1012
_diffrn_reflns_limit_h_max 13
_diffrn_reflns_limit_h_min -12
_diffrn_reflns_limit_k_max 18
_diffrn_reflns_limit_k_min -18
_diffrn_reflns_limit_l_max 27
_diffrn_reflns_limit_l_min -27
_diffrn_reflns_number 44370
_diffrn_reflns_theta_full 28
_diffrn_reflns_theta_max 28
_diffrn_reflns_theta_min 2.03
_exptl_absorpt_coefficient_mu 2.707
_exptl_absorpt_correction_T_max 0.6712
_exptl_absorpt_correction_T_min 0.6272
_exptl_absorpt_correction_type multi-scan
_exptl_absorpt_process_details '(SADABS; Bruker, 2008)'
_exptl_crystal_colour colourless
_exptl_crystal_density_diffrn 1.624
_exptl_crystal_density_method 'not measured'
_exptl_crystal_description Cuboid
_exptl_crystal_F_000 1408
_exptl_crystal_size_max 0.19
_exptl_crystal_size_mid 0.18
_exptl_crystal_size_min 0.16
_refine_diff_density_max 1.392
_refine_diff_density_min -1.417
_refine_ls_extinction_method none
_refine_ls_goodness_of_fit_ref 1.023
_refine_ls_hydrogen_treatment constr
_refine_ls_matrix_type full
_refine_ls_number_parameters 398
_refine_ls_number_reflns 6894
_refine_ls_number_restraints 7
_refine_ls_restrained_S_all 1.035
_refine_ls_R_factor_all 0.0695
_refine_ls_R_factor_gt 0.0395
_refine_ls_shift/su_max 0.001
_refine_ls_shift/su_mean 0
_refine_ls_structure_factor_coef Fsqd
_refine_ls_weighting_details 'calc w=1/[\s^2^(Fo^2^)+(0.0387P)^2^+0.8274P] where P=(Fo^2^+2Fc^2^)/3'
_refine_ls_weighting_scheme calc
_refine_ls_wR_factor_ref 0.0929
_reflns_number_gt 4869
_reflns_number_total 6894
_reflns_threshold_expression >2\s(I)
_cod_data_source_file zb2023.cif
_cod_data_source_block I
_cod_original_cell_volume 2864.2(19)
_cod_original_sg_symbol_H-M 'P 21/c'
_cod_database_code 2235710
_cod_database_fobs_code 2235710

loop_
_symmetry_equiv_pos_as_xyz
'x, y, z'
'-x, y+1/2, -z+1/2'
'-x, -y, -z'
'x, -y-1/2, z-1/2'

loop_
_atom_site_type_symbol
_atom_site_label
_atom_site_fract_x
_atom_site_fract_y
_atom_site_fract_z
_atom_site_U_iso_or_equiv
_atom_site_adp_type
_atom_site_calc_flag
_atom_site_refinement_flags
_atom_site_occupancy
_atom_site_disorder_assembly
_atom_site_disorder_group
C C1 1.0762(4) 0.3164(3) 0.9779(2) 0.0230(10) Uani d . 1 . .
H H1 1.0169 0.3487 1.0081 0.028 Uiso calc R 1 . .
C C2 1.2188(5) 0.3463(3) 0.9988(2) 0.0306(11) Uani d . 1 . .
H H2A 1.2846 0.309 0.9754 0.037 Uiso calc R 1 . .
H H2B 1.238 0.3371 1.0455 0.037 Uiso calc R 1 . .
C C3 1.2184(6) 0.4555(4) 0.9805(2) 0.0382(12) Uani d . 1 . .
H H3A 1.1792 0.4957 1.0138 0.046 Uiso calc R 1 . .
H H3B 1.3102 0.4789 0.9748 0.046 Uiso calc R 1 . .
C C4 1.1334(6) 0.4606(4) 0.9179(3) 0.0395(13) Uani d . 1 . .
H H4A 1.1909 0.4654 0.8814 0.047 Uiso calc R 1 . .
H H4B 1.0748 0.5189 0.9174 0.047 Uiso calc R 1 . .
C C5 1.0489(5) 0.3669(3) 0.9123(2) 0.0261(10) Uani d . 1 . .
H H5A 1.0769 0.3247 0.8772 0.031 Uiso calc R 1 . .
H H5B 0.953 0.3827 0.9044 0.031 Uiso calc R 1 . .
C C11 1.2563(4) 0.1091(3) 0.91477(19) 0.0207(9) Uani d . 1 . .
C C12 1.3335(5) 0.0312(3) 0.9382(2) 0.0264(10) Uani d . 1 . .
H H12 1.2961 -0.017 0.9644 0.032 Uiso calc R 1 . .
C C13 1.4666(5) 0.0238(4) 0.9232(2) 0.0330(12) Uani d . 1 . .
H H13 1.5186 -0.0311 0.9374 0.04 Uiso calc R 1 . .
C C14 1.5222(5) 0.0964(4) 0.8878(2) 0.0297(11) Uani d . 1 . .
H H14 1.6139 0.0925 0.8795 0.036 Uiso calc R 1 . .
C C15 1.4480(5) 0.1736(4) 0.8645(2) 0.0316(11) Uani d . 1 . .
H H15 1.4876 0.2229 0.8401 0.038 Uiso calc R 1 . .
C C16 1.3142(5) 0.1796(3) 0.8768(2) 0.0264(10) Uani d . 1 . .
H H16 1.2613 0.232 0.8593 0.032 Uiso calc R 1 . .
C C21 0.9925(4) 0.1201(3) 0.85355(19) 0.0201(9) Uani d . 1 . .
C C22 1.0380(4) 0.0582(3) 0.8056(2) 0.0236(10) Uani d . 1 . .
H H22 1.1194 0.0232 0.8127 0.028 Uiso calc R 1 . .
C C23 0.9622(5) 0.0492(4) 0.7479(2) 0.0272(10) Uani d . 1 . .
H H23 0.9911 0.0073 0.7153 0.033 Uiso calc R 1 . .
C C24 0.8444(5) 0.1013(3) 0.7378(2) 0.0265(10) Uani d . 1 . .
H H24 0.7926 0.0946 0.6983 0.032 Uiso calc R 1 . .
C C25 0.8016(5) 0.1625(3) 0.7842(2) 0.0263(10) Uani d . 1 . .
H H25 0.7215 0.1989 0.7763 0.032 Uiso calc R 1 . .
C C26 0.8746(4) 0.1713(3) 0.8424(2) 0.0222(10) Uani d . 1 . .
H H26 0.8436 0.2127 0.8747 0.027 Uiso calc R 1 . .
C C31 1.1077(4) 0.1741(3) 1.11284(19) 0.0208(9) Uani d . 1 . .
C C32 1.2084(5) 0.1038(3) 1.1270(2) 0.0263(10) Uani d . 1 . .
H H32 1.2098 0.0452 1.1026 0.032 Uiso calc R 1 . .
C C33 1.3044(5) 0.1194(4) 1.1758(2) 0.0317(11) Uani d . 1 . .
H H33 1.3713 0.0716 1.1857 0.038 Uiso calc R 1 . .
C C34 1.3027(5) 0.2060(4) 1.2107(2) 0.0346(12) Uani d . 1 . .
H H34 1.37 0.2173 1.244 0.042 Uiso calc R 1 . .
C C35 1.2052(5) 0.2756(4) 1.1978(2) 0.0364(12) Uani d . 1 . .
H H35 1.2053 0.3344 1.2221 0.044 Uiso calc R 1 . .
C C36 1.1069(5) 0.2591(4) 1.1491(2) 0.0302(11) Uani d . 1 . .
H H36 1.0386 0.3063 1.1405 0.036 Uiso calc R 1 . .
C C41 0.8337(4) 0.2049(3) 1.0621(2) 0.0209(9) Uani d . 1 . .
C C42 0.7533(5) 0.2500(3) 1.0139(2) 0.0267(10) Uani d . 1 . .
H H42 0.7872 0.2625 0.9734 0.032 Uiso calc R 1 . .
C C43 0.6244(5) 0.2764(4) 1.0250(2) 0.0324(11) Uani d . 1 . .
H H43 0.57 0.3077 0.9922 0.039 Uiso calc R 1 . .
C C44 0.5735(5) 0.2576(4) 1.0840(2) 0.0326(12) Uani d . 1 . .
H H44 0.4837 0.2742 1.0909 0.039 Uiso calc R 1 . .
C C45 0.6538(5) 0.2148(4) 1.1327(2) 0.0306(11) Uani d . 1 . .
H H45 0.6198 0.2039 1.1733 0.037 Uiso calc R 1 . .
C C46 0.7842(5) 0.1876(3) 1.1222(2) 0.0262(10) Uani d . 1 . .
H H46 0.8392 0.1577 1.1554 0.031 Uiso calc R 1 . .
N N1 1.0451(3) 0.2102(3) 0.97884(16) 0.0190(8) Uani d . 1 . .
P P1 1.08226(11) 0.11427(8) 0.93121(5) 0.01603(7) Uani d . 1 . .
P P2 0.99258(11) 0.15296(8) 1.04487(5) 0.01603(7) Uani d . 1 . .
Pt Pt1 1 0 1 0.01603(7) Uani d S 1 . .
O O1A 0.6874(3) 0.3547(3) 0.87585(18) 0.0410(9) Uani d P 0.511(11) A 1
S S1A 0.6839(7) 0.4342(5) 0.8293(4) 0.0353(13) Uani d PD 0.511(11) A 1
O O2A 0.7720(9) 0.4555(9) 0.7931(7) 0.080(5) Uani d P 0.511(11) A 1
O O3A 0.5823(9) 0.3523(6) 0.7743(3) 0.045(3) Uani d P 0.511(11) A 1
C C01A 0.5385(9) 0.4916(7) 0.8440(3) 0.0353(13) Uani d PD 0.511(11) A 1
F F3A 0.5273(8) 0.5233(6) 0.9030(4) 0.048(2) Uani d PD 0.511(11) A 1
F F2A 0.4267(8) 0.4383(6) 0.8272(6) 0.070(3) Uani d PD 0.511(11) A 1
F F1A 0.5064(7) 0.5707(5) 0.8087(4) 0.042(2) Uiso d PD 0.511(11) A 1
O O1B 0.6874(3) 0.3547(3) 0.87585(18) 0.0410(9) Uani d P 0.489(11) A 2
F F3B 0.6075(16) 0.5606(9) 0.8840(7) 0.129(7) Uani d PD 0.489(11) A 2
O O2B 0.7866(7) 0.5037(6) 0.8490(5) 0.047(3) Uani d P 0.489(11) A 2
C C01B 0.5446(10) 0.5042(8) 0.8351(5) 0.0308(12) Uani d PD 0.489(11) A 2
O O3B 0.6795(15) 0.4142(10) 0.7618(4) 0.082(5) Uani d P 0.489(11) A 2
S S1B 0.6660(6) 0.4067(5) 0.8193(4) 0.0308(12) Uani d P 0.489(11) A 2
F F2B 0.4419(11) 0.4684(10) 0.8634(6) 0.100(5) Uani d PD 0.489(11) A 2
F F1B 0.5215(9) 0.5642(6) 0.7862(5) 0.058(3) Uiso d PD 0.489(11) A 2

loop_
_atom_site_aniso_label
_atom_site_aniso_U_11
_atom_site_aniso_U_22
_atom_site_aniso_U_33
_atom_site_aniso_U_12
_atom_site_aniso_U_13
_atom_site_aniso_U_23
C1 0.027(2) 0.019(2) 0.023(2) 0.0027(19) 0.0023(19) 0.0019(19)
C2 0.034(3) 0.028(3) 0.029(2) -0.005(2) -0.002(2) -0.002(2)
C3 0.047(3) 0.032(3) 0.036(3) -0.013(3) 0.000(2) 0.003(2)
C4 0.050(3) 0.028(3) 0.039(3) -0.006(3) 0.001(3) 0.008(2)
C5 0.031(3) 0.023(3) 0.024(2) 0.003(2) 0.000(2) 0.0031(19)
C11 0.024(2) 0.021(2) 0.017(2) 0.0018(18) 0.0011(18) -0.0008(18)
C12 0.024(2) 0.028(3) 0.028(2) -0.0023(19) -0.001(2) 0.000(2)
C13 0.022(2) 0.038(3) 0.038(3) 0.008(2) -0.003(2) 0.002(2)
C14 0.016(2) 0.039(3) 0.034(3) -0.002(2) 0.004(2) -0.003(2)
C15 0.027(3) 0.038(3) 0.029(3) 0.000(2) 0.004(2) 0.002(2)
C16 0.027(3) 0.026(3) 0.026(2) 0.006(2) 0.002(2) -0.001(2)
C21 0.025(2) 0.019(2) 0.016(2) -0.0026(18) 0.0029(18) 0.0013(17)
C22 0.024(2) 0.024(3) 0.023(2) 0.0024(19) 0.0018(19) -0.0010(19)
C23 0.032(3) 0.028(3) 0.022(2) -0.002(2) 0.002(2) -0.003(2)
C24 0.028(3) 0.030(3) 0.021(2) -0.002(2) -0.0043(19) 0.001(2)
C25 0.023(2) 0.026(3) 0.030(2) 0.003(2) 0.001(2) 0.002(2)
C26 0.024(2) 0.019(2) 0.023(2) 0.0034(19) 0.0017(19) -0.0007(18)
C31 0.026(2) 0.019(2) 0.017(2) 0.0012(18) 0.0005(18) 0.0003(18)
C32 0.029(3) 0.025(3) 0.024(2) 0.000(2) 0.000(2) -0.006(2)
C33 0.027(3) 0.041(3) 0.026(2) 0.005(2) -0.003(2) -0.002(2)
C34 0.036(3) 0.038(3) 0.029(3) -0.001(2) -0.007(2) -0.007(2)
C35 0.047(3) 0.034(3) 0.027(3) -0.004(3) -0.003(2) -0.012(2)
C36 0.038(3) 0.028(3) 0.025(2) 0.003(2) -0.001(2) -0.003(2)
C41 0.023(2) 0.019(2) 0.021(2) 0.0018(18) 0.0023(18) -0.0035(18)
C42 0.030(3) 0.026(3) 0.025(2) 0.004(2) 0.006(2) 0.000(2)
C43 0.033(3) 0.032(3) 0.032(3) 0.009(2) 0.001(2) 0.004(2)
C44 0.025(3) 0.034(3) 0.039(3) 0.007(2) 0.008(2) -0.005(2)
C45 0.034(3) 0.029(3) 0.029(2) 0.001(2) 0.008(2) -0.004(2)
C46 0.032(3) 0.022(2) 0.025(2) 0.007(2) 0.006(2) -0.001(2)
N1 0.0225(19) 0.020(2) 0.0147(16) 0.0061(15) 0.0041(15) 0.0005(15)
P1 0.01943(12) 0.01522(12) 0.01339(11) 0.00270(10) 0.00077(7) 0.00016(10)
P2 0.01943(12) 0.01522(12) 0.01339(11) 0.00270(10) 0.00077(7) 0.00016(10)
Pt1 0.01943(12) 0.01522(12) 0.01339(11) 0.00270(10) 0.00077(7) 0.00016(10)
O1A 0.037(2) 0.035(2) 0.051(2) 0.0101(17) 0.0047(18) 0.0085(18)
S1A 0.049(3) 0.025(3) 0.032(2) 0.023(2) 0.0062(19) 0.0012(18)
O2A 0.039(5) 0.096(9) 0.106(12) -0.009(6) 0.023(6) 0.052(8)
O3A 0.060(6) 0.042(5) 0.032(4) 0.011(4) -0.010(4) -0.024(4)
C01A 0.049(3) 0.025(3) 0.032(2) 0.023(2) 0.0062(19) 0.0012(18)
F3A 0.044(5) 0.051(5) 0.050(4) 0.015(3) 0.018(4) -0.008(4)
F2A 0.028(4) 0.051(5) 0.127(9) -0.004(3) -0.032(5) -0.003(6)
O1B 0.037(2) 0.035(2) 0.051(2) 0.0101(17) 0.0047(18) 0.0085(18)
F3B 0.169(15) 0.075(9) 0.129(11) 0.060(9) -0.091(11) -0.077(8)
O2B 0.020(4) 0.042(5) 0.080(7) 0.001(4) 0.011(4) 0.018(5)
C01B 0.0310(18) 0.029(3) 0.033(3) 0.0079(18) 0.0072(15) 0.0028(19)
O3B 0.115(13) 0.099(10) 0.031(5) 0.050(10) -0.002(6) -0.028(6)
S1B 0.0310(18) 0.029(3) 0.033(3) 0.0079(18) 0.0072(15) 0.0028(19)
F2B 0.077(9) 0.161(14) 0.064(7) 0.058(9) 0.026(7) 0.002(7)

loop_
_atom_type_symbol
_atom_type_description
_atom_type_scat_dispersion_real
_atom_type_scat_dispersion_imag
_atom_type_scat_source
C C 0.0033 0.0016 'International Tables Vol C Tables 4.2.6.8 and 6.1.1.4'
H H 0 0 'International Tables Vol C Tables 4.2.6.8 and 6.1.1.4'
N N 0.0061 0.0033 'International Tables Vol C Tables 4.2.6.8 and 6.1.1.4'
O O 0.0106 0.006 'International Tables Vol C Tables 4.2.6.8 and 6.1.1.4'
F F 0.0171 0.0103 'International Tables Vol C Tables 4.2.6.8 and 6.1.1.4'
P P 0.1023 0.0942 'International Tables Vol C Tables 4.2.6.8 and 6.1.1.4'
S S 0.1246 0.1234 'International Tables Vol C Tables 4.2.6.8 and 6.1.1.4'
Pt Pt -1.7033 8.3905 'International Tables Vol C Tables 4.2.6.8 and 6.1.1.4'

loop_
_geom_angle_atom_site_label_1
_geom_angle_atom_site_label_2
_geom_angle_atom_site_label_3
_geom_angle_site_symmetry_1
_geom_angle_site_symmetry_3
_geom_angle
N1 C1 C2 . . 116.9(4)
N1 C1 C5 . . 115.1(3)
C2 C1 C5 . . 104.0(4)
N1 C1 H1 . . 106.7
C2 C1 H1 . . 106.7
C5 C1 H1 . . 106.7
C1 C2 C3 . . 101.6(4)
C1 C2 H2A . . 111.4
C3 C2 H2A . . 111.4
C1 C2 H2B . . 111.4
C3 C2 H2B . . 111.4
H2A C2 H2B . . 109.3
C4 C3 C2 . . 104.6(4)
C4 C3 H3A . . 110.8
C2 C3 H3A . . 110.8
C4 C3 H3B . . 110.8
C2 C3 H3B . . 110.8
H3A C3 H3B . . 108.9
C3 C4 C5 . . 107.6(4)
C3 C4 H4A . . 110.2
C5 C4 H4A . . 110.2
C3 C4 H4B . . 110.2
C5 C4 H4B . . 110.2
H4A C4 H4B . . 108.5
C4 C5 C1 . . 104.0(4)
C4 C5 H5A . . 111
C1 C5 H5A . . 111
C4 C5 H5B . . 111
C1 C5 H5B . . 111
H5A C5 H5B . . 109
C12 C11 C16 . . 119.0(4)
C12 C11 P1 . . 119.2(3)
C16 C11 P1 . . 121.7(3)
C11 C12 C13 . . 119.7(5)
C11 C12 H12 . . 120.1
C13 C12 H12 . . 120.1
C14 C13 C12 . . 119.9(5)
C14 C13 H13 . . 120.1
C12 C13 H13 . . 120.1
C15 C14 C13 . . 121.1(4)
C15 C14 H14 . . 119.4
C13 C14 H14 . . 119.4
C14 C15 C16 . . 119.5(5)
C14 C15 H15 . . 120.2
C16 C15 H15 . . 120.2
C15 C16 C11 . . 120.6(4)
C15 C16 H16 . . 119.7
C11 C16 H16 . . 119.7
C26 C21 C22 . . 119.9(4)
C26 C21 P1 . . 123.0(3)
C22 C21 P1 . . 116.6(3)
C23 C22 C21 . . 119.2(4)
C23 C22 H22 . . 120.4
C21 C22 H22 . . 120.4
C24 C23 C22 . . 119.9(4)
C24 C23 H23 . . 120
C22 C23 H23 . . 120
C25 C24 C23 . . 120.7(4)
C25 C24 H24 . . 119.6
C23 C24 H24 . . 119.6
C24 C25 C26 . . 120.2(4)
C24 C25 H25 . . 119.9
C26 C25 H25 . . 119.9
C21 C26 C25 . . 120.1(4)
C21 C26 H26 . . 120
C25 C26 H26 . . 120
C36 C31 C32 . . 119.1(4)
C36 C31 P2 . . 122.7(3)
C32 C31 P2 . . 118.1(3)
C33 C32 C31 . . 120.5(4)
C33 C32 H32 . . 119.8
C31 C32 H32 . . 119.8
C32 C33 C34 . . 119.4(5)
C32 C33 H33 . . 120.3
C34 C33 H33 . . 120.3
C35 C34 C33 . . 121.2(5)
C35 C34 H34 . . 119.4
C33 C34 H34 . . 119.4
C34 C35 C36 . . 119.4(5)
C34 C35 H35 . . 120.3
C36 C35 H35 . . 120.3
C31 C36 C35 . . 120.5(5)
C31 C36 H36 . . 119.8
C35 C36 H36 . . 119.8
C42 C41 C46 . . 120.0(4)
C42 C41 P2 . . 120.4(3)
C46 C41 P2 . . 119.0(3)
C43 C42 C41 . . 119.9(4)
C43 C42 H42 . . 120
C41 C42 H42 . . 120
C42 C43 C44 . . 120.5(4)
C42 C43 H43 . . 119.8
C44 C43 H43 . . 119.8
C45 C44 C43 . . 120.0(4)
C45 C44 H44 . . 120
C43 C44 H44 . . 120
C44 C45 C46 . . 120.2(5)
C44 C45 H45 . . 119.9
C46 C45 H45 . . 119.9
C45 C46 C41 . . 119.4(4)
C45 C46 H46 . . 120.3
C41 C46 H46 . . 120.3
C1 N1 P2 . . 122.5(3)
C1 N1 P1 . . 133.6(3)
P2 N1 P1 . . 102.32(19)
N1 P1 C11 . . 113.27(19)
N1 P1 C21 . . 112.14(19)
C11 P1 C21 . . 105.09(19)
N1 P1 Pt1 . . 93.07(13)
C11 P1 Pt1 . . 118.91(14)
C21 P1 Pt1 . . 114.36(14)
C11 P1 P2 . . 124.81(14)
C21 P1 P2 . . 128.24(15)
Pt1 P1 P2 . . 54.50(4)
N1 P2 C31 . . 110.5(2)
N1 P2 C41 . . 107.96(19)
C31 P2 C41 . . 108.0(2)
N1 P2 Pt1 . . 93.78(13)
C31 P2 Pt1 . . 115.73(15)
C41 P2 Pt1 . . 119.61(15)
C31 P2 P1 . . 120.20(15)
C41 P2 P1 . . 128.04(14)
Pt1 P2 P1 . . 55.19(3)
P2 Pt1 P2 3_757 . 180.0000(10)
P2 Pt1 P1 3_757 3_757 70.31(4)
P2 Pt1 P1 . 3_757 109.69(4)
P2 Pt1 P1 3_757 . 109.69(4)
P2 Pt1 P1 . . 70.31(4)
P1 Pt1 P1 3_757 . 180.0000(10)
O2A S1A O1A . . 126.8(7)
O2A S1A C01A . . 131.2(9)
O1A S1A C01A . . 101.7(5)
O2A S1A O3A . . 98.5(9)
O1A S1A O3A . . 87.3(5)
C01A S1A O3A . . 87.0(5)
F3A C01A F1A . . 102.7(8)
F3A C01A F2A . . 107.2(8)
F1A C01A F2A . . 97.2(7)
F3A C01A S1A . . 116.7(6)
F1A C01A S1A . . 116.7(7)
F2A C01A S1A . . 114.1(7)
F2B C01B F1B . . 118.6(10)
F2B C01B F3B . . 101.7(10)
F1B C01B F3B . . 105.8(11)
F2B C01B S1B . . 111.0(9)
F1B C01B S1B . . 113.1(7)
F3B C01B S1B . . 104.9(7)
O3B S1B C01B . . 103.5(7)
O3B S1B O2B . . 98.8(9)
C01B S1B O2B . . 81.4(6)

loop_
_geom_bond_atom_site_label_1
_geom_bond_atom_site_label_2
_geom_bond_site_symmetry_2
_geom_bond_distance
C1 N1 . 1.484(6)
C1 C2 . 1.524(6)
C1 C5 . 1.543(6)
C1 H1 . 1
C2 C3 . 1.540(7)
C2 H2A . 0.99
C2 H2B . 0.99
C3 C4 . 1.516(7)
C3 H3A . 0.99
C3 H3B . 0.99
C4 C5 . 1.535(7)
C4 H4A . 0.99
C4 H4B . 0.99
C5 H5A . 0.99
C5 H5B . 0.99
C11 C12 . 1.387(6)
C11 C16 . 1.400(6)
C11 P1 . 1.805(4)
C12 C13 . 1.397(7)
C12 H12 . 0.95
C13 C14 . 1.379(7)
C13 H13 . 0.95
C14 C15 . 1.362(7)
C14 H14 . 0.95
C15 C16 . 1.388(6)
C15 H15 . 0.95
C16 H16 . 0.95
C21 C26 . 1.381(6)
C21 C22 . 1.413(6)
C21 P1 . 1.806(4)
C22 C23 . 1.388(6)
C22 H22 . 0.95
C23 C24 . 1.384(6)
C23 H23 . 0.95
C24 C25 . 1.373(6)
C24 H24 . 0.95
C25 C26 . 1.384(6)
C25 H25 . 0.95
C26 H26 . 0.95
C31 C36 . 1.387(6)
C31 C32 . 1.412(6)
C31 P2 . 1.794(4)
C32 C33 . 1.372(6)
C32 H32 . 0.95
C33 C34 . 1.390(7)
C33 H33 . 0.95
C34 C35 . 1.378(7)
C34 H34 . 0.95
C35 C36 . 1.389(6)
C35 H35 . 0.95
C36 H36 . 0.95
C41 C42 . 1.391(6)
C41 C46 . 1.403(6)
C41 P2 . 1.805(4)
C42 C43 . 1.379(6)
C42 H42 . 0.95
C43 C44 . 1.391(7)
C43 H43 . 0.95
C44 C45 . 1.385(7)
C44 H44 . 0.95
C45 C46 . 1.393(6)
C45 H45 . 0.95
C46 H46 . 0.95
N1 P2 . 1.703(4)
N1 P1 . 1.704(4)
P1 Pt1 . 2.3139(12)
P1 P2 . 2.6534(15)
P2 Pt1 . 2.2943(13)
Pt1 P2 3_757 2.2943(13)
Pt1 P1 3_757 2.3139(12)
O1A S1A . 1.458(9)
S1A O2A . 1.237(12)
S1A C01A . 1.704(2)
S1A O3A . 1.859(11)
C01A F3A . 1.320(2)
C01A F1A . 1.336(5)
C01A F2A . 1.364(13)
F3B C01B . 1.398(15)
O2B S1B . 1.873(12)
C01B F2B . 1.318(2)
C01B F1B . 1.320(5)
C01B S1B . 1.850(12)
O3B S1B . 1.226(12)

loop_
_geom_hbond_atom_site_label_D
_geom_hbond_atom_site_label_H
_geom_hbond_atom_site_label_A
_geom_hbond_site_symmetry_A
_geom_hbond_distance_DH
_geom_hbond_distance_HA
_geom_hbond_distance_DA
_geom_hbond_angle_DHA
C25 H25 O3A . 0.95 2.52 3.398(9) 154.2
C26 H26 O1B . 0.95 2.5 3.238(6) 134.9
C34 H34 O3A 4_666 0.95 2.38 3.127(10) 135.2
C45 H45 O3A 4_566 0.95 2.3 3.229(9) 164.9
C15 H15 O3A 1_655 0.95 2.47 3.420(11) 177.9

loop_
_geom_torsion_atom_site_label_1
_geom_torsion_atom_site_label_2
_geom_torsion_atom_site_label_3
_geom_torsion_atom_site_label_4
_geom_torsion_site_symmetry_4
_geom_torsion
N1 C1 C2 C3 . 170.6(4)
C5 C1 C2 C3 . 42.5(4)
C1 C2 C3 C4 . -37.7(5)
C2 C3 C4 C5 . 18.9(6)
C3 C4 C5 C1 . 7.2(6)
N1 C1 C5 C4 . -160.2(4)
C2 C1 C5 C4 . -31.0(5)
C16 C11 C12 C13 . -0.6(7)
P1 C11 C12 C13 . 176.9(4)
C11 C12 C13 C14 . 3.1(7)
C12 C13 C14 C15 . -3.0(8)
C13 C14 C15 C16 . 0.2(7)
C14 C15 C16 C11 . 2.4(7)
C12 C11 C16 C15 . -2.2(7)
P1 C11 C16 C15 . -179.6(4)
C26 C21 C22 C23 . -0.6(6)
P1 C21 C22 C23 . 171.0(3)
C21 C22 C23 C24 . 0.6(7)
C22 C23 C24 C25 . 0.3(7)
C23 C24 C25 C26 . -1.3(7)
C22 C21 C26 C25 . -0.4(6)
P1 C21 C26 C25 . -171.4(3)
C24 C25 C26 C21 . 1.3(7)
C36 C31 C32 C33 . -0.2(7)
P2 C31 C32 C33 . 175.7(4)
C31 C32 C33 C34 . -1.0(7)
C32 C33 C34 C35 . 1.1(8)
C33 C34 C35 C36 . 0.0(8)
C32 C31 C36 C35 . 1.2(7)
P2 C31 C36 C35 . -174.4(4)
C34 C35 C36 C31 . -1.1(7)
C46 C41 C42 C43 . -0.8(7)
P2 C41 C42 C43 . 170.4(4)
C41 C42 C43 C44 . -0.6(7)
C42 C43 C44 C45 . 2.0(8)
C43 C44 C45 C46 . -2.0(8)
C44 C45 C46 C41 . 0.6(7)
C42 C41 C46 C45 . 0.8(7)
P2 C41 C46 C45 . -170.5(4)
C2 C1 N1 P2 . 88.8(4)
C5 C1 N1 P2 . -148.7(3)
C2 C1 N1 P1 . -74.2(5)
C5 C1 N1 P1 . 48.3(6)
C1 N1 P1 C11 . 48.2(4)
P2 N1 P1 C11 . -117.2(2)
C1 N1 P1 C21 . -70.6(4)
P2 N1 P1 C21 . 124.1(2)
C1 N1 P1 Pt1 . 171.5(4)
P2 N1 P1 Pt1 . 6.19(16)
C1 N1 P1 P2 . 165.3(5)
C12 C11 P1 N1 . 114.3(4)
C16 C11 P1 N1 . -68.3(4)
C12 C11 P1 C21 . -122.9(4)
C16 C11 P1 C21 . 54.5(4)
C12 C11 P1 Pt1 . 6.6(4)
C16 C11 P1 Pt1 . -176.0(3)
C12 C11 P1 P2 . 71.5(4)
C16 C11 P1 P2 . -111.1(3)
C26 C21 P1 N1 . -23.0(4)
C22 C21 P1 N1 . 165.6(3)
C26 C21 P1 C11 . -146.5(4)
C22 C21 P1 C11 . 42.2(4)
C26 C21 P1 Pt1 . 81.3(4)
C22 C21 P1 Pt1 . -90.0(3)
C26 C21 P1 P2 . 18.4(5)
C22 C21 P1 P2 . -153.0(3)
C1 N1 P2 C31 . -54.4(4)
P1 N1 P2 C31 . 113.0(2)
C1 N1 P2 C41 . 63.5(4)
P1 N1 P2 C41 . -129.1(2)
C1 N1 P2 Pt1 . -173.7(3)
P1 N1 P2 Pt1 . -6.25(16)
C1 N1 P2 P1 . -167.5(4)
C36 C31 P2 N1 . 81.5(4)
C32 C31 P2 N1 . -94.2(4)
C36 C31 P2 C41 . -36.4(4)
C32 C31 P2 C41 . 147.9(3)
C36 C31 P2 Pt1 . -173.6(3)
C32 C31 P2 Pt1 . 10.8(4)
C36 C31 P2 P1 . 123.4(4)
C32 C31 P2 P1 . -52.3(4)
C42 C41 P2 N1 . 23.8(4)
C46 C41 P2 N1 . -164.9(4)
C42 C41 P2 C31 . 143.3(4)
C46 C41 P2 C31 . -45.4(4)
C42 C41 P2 Pt1 . -81.5(4)
C46 C41 P2 Pt1 . 89.8(4)
C42 C41 P2 P1 . -14.4(5)
C46 C41 P2 P1 . 156.9(3)
C11 P1 P2 N1 . 84.5(3)
C21 P1 P2 N1 . -77.7(3)
Pt1 P1 P2 N1 . -172.4(2)
N1 P1 P2 C31 . -85.7(3)
C11 P1 P2 C31 . -1.2(2)
C21 P1 P2 C31 . -163.3(2)
Pt1 P1 P2 C31 . 101.95(17)
N1 P1 P2 C41 . 69.7(3)
C11 P1 P2 C41 . 154.1(3)
C21 P1 P2 C41 . -8.0(3)
Pt1 P1 P2 C41 . -102.71(19)
N1 P1 P2 Pt1 . 172.4(2)
C11 P1 P2 Pt1 . -103.14(18)
C21 P1 P2 Pt1 . 94.75(18)
N1 P2 Pt1 P1 3_757 -175.23(12)
C31 P2 Pt1 P1 3_757 69.81(17)
C41 P2 Pt1 P1 3_757 -62.09(17)
P1 P2 Pt1 P1 3_757 180
N1 P2 Pt1 P1 . 4.77(12)
C31 P2 Pt1 P1 . -110.19(17)
C41 P2 Pt1 P1 . 117.91(17)
N1 P1 Pt1 P2 3_757 175.24(12)
C11 P1 Pt1 P2 3_757 -65.98(16)
C21 P1 Pt1 P2 3_757 59.23(16)
P2 P1 Pt1 P2 3_757 180
N1 P1 Pt1 P2 . -4.76(12)
C11 P1 Pt1 P2 . 114.02(16)
C21 P1 Pt1 P2 . -120.77(16)
O2A S1A C01A F3A . -117.3(14)
O1A S1A C01A F3A . 57.3(10)
O3A S1A C01A F3A . 143.9(9)
O2A S1A C01A F1A . 4.5(17)
O1A S1A C01A F1A . 179.1(8)
O3A S1A C01A F1A . -94.3(10)
O2A S1A C01A F2A . 116.7(15)
O1A S1A C01A F2A . -68.6(7)
O3A S1A C01A F2A . 18.0(9)
F2B C01B S1B O3B . 126.0(14)
F1B C01B S1B O3B . -10.2(14)
F3B C01B S1B O3B . -125.0(13)
F2B C01B S1B O2B . -137.0(12)
F1B C01B S1B O2B . 86.9(9)
F3B C01B S1B O2B . -27.9(10)
